data_4068007
loop_
_publ_author_name
'Yuan, Dan'
'Huynh, Han Vinh'

_publ_section_title
;
 1,2,3-Triazolin-5-ylidenes: Synthesis of Hetero-bis(carbene) Pd(II)
 Complexes, Determination of Donor Strengths, and Catalysis
;
_journal_issue 1
_journal_name_full Organometallics
_journal_page_first 405
_journal_paper_doi 10.1021/om2010029
_journal_volume 31
_journal_year 2012
_chemical_formula_sum 'C35 H37 F6 N5 O4 Pd'
_chemical_formula_weight 812.10
_chemical_name_systematic
; 
 ? 
;
_space_group_IT_number 14
_symmetry_cell_setting monoclinic
_symmetry_space_group_name_Hall '-P 2ybc'
_symmetry_space_group_name_H-M 'P 1 21/c 1'
_atom_sites_solution_hydrogens geom
_atom_sites_solution_primary direct
_atom_sites_solution_secondary difmap
_audit_creation_method SHELXL-97
_cell_angle_alpha 90.00
_cell_angle_beta 102.354(12)
_cell_angle_gamma 90.00
_cell_formula_units_Z 4
_cell_length_a 13.266(5)
_cell_length_b 13.365(5)
_cell_length_c 20.934(8)
_cell_measurement_reflns_used 894
_cell_measurement_temperature 100(2)
_cell_measurement_theta_max 21.31
_cell_measurement_theta_min 2.26
_cell_volume 3626(2)
_computing_cell_refinement 'Bruker SMART'
_computing_data_collection 'Bruker SMART'
_computing_data_reduction 'Bruker SAINT'
_computing_molecular_graphics 'Bruker SHELXTL'
_computing_publication_material 'Bruker SHELXTL'
_computing_structure_refinement 'SHELXL-97 (Sheldrick, 1997)'
_computing_structure_solution 'SHELXS-97 (Sheldrick, 1990)'
_diffrn_ambient_temperature 100(2)
_diffrn_measured_fraction_theta_full 1.000
_diffrn_measured_fraction_theta_max 1.000
_diffrn_measurement_device_type 'CCD area detector'
_diffrn_measurement_method 'phi and omega scans'
_diffrn_radiation_monochromator graphite
_diffrn_radiation_source 'fine-focus sealed tube'
_diffrn_radiation_type MoK\a
_diffrn_radiation_wavelength 0.71073
_diffrn_reflns_av_R_equivalents 0.0649
_diffrn_reflns_av_sigmaI/netI 0.0690
_diffrn_reflns_limit_h_max 15
_diffrn_reflns_limit_h_min -11
_diffrn_reflns_limit_k_max 15
_diffrn_reflns_limit_k_min -15
_diffrn_reflns_limit_l_max 24
_diffrn_reflns_limit_l_min -24
_diffrn_reflns_number 21214
_diffrn_reflns_theta_full 25.00
_diffrn_reflns_theta_max 25.00
_diffrn_reflns_theta_min 1.82
_exptl_absorpt_coefficient_mu 0.587
_exptl_absorpt_correction_T_max 0.9329
_exptl_absorpt_correction_T_min 0.8623
_exptl_absorpt_correction_type multi-scan
_exptl_absorpt_process_details 'Sadabs, (Sheldrick 2001)'
_exptl_crystal_colour YELLOW
_exptl_crystal_density_diffrn 1.488
_exptl_crystal_density_meas ?
_exptl_crystal_density_method 'not measured'
_exptl_crystal_description BLOCK
_exptl_crystal_F_000 1656
_exptl_crystal_size_max 0.26
_exptl_crystal_size_mid 0.20
_exptl_crystal_size_min 0.12
_refine_diff_density_max 2.272
_refine_diff_density_min -0.691
_refine_diff_density_rms 0.113
_refine_ls_extinction_method none
_refine_ls_goodness_of_fit_ref 1.064
_refine_ls_hydrogen_treatment constr
_refine_ls_matrix_type full
_refine_ls_number_parameters 466
_refine_ls_number_reflns 6381
_refine_ls_number_restraints 0
_refine_ls_restrained_S_all 1.064
_refine_ls_R_factor_all 0.0842
_refine_ls_R_factor_gt 0.0612
_refine_ls_shift/su_max 0.001
_refine_ls_shift/su_mean 0.000
_refine_ls_structure_factor_coef Fsqd
_refine_ls_weighting_details 'calc w=1/[\s^2^(Fo^2^)+(0.0691P)^2^+3.8965P] where P=(Fo^2^+2Fc^2^)/3'
_refine_ls_weighting_scheme calc
_refine_ls_wR_factor_gt 0.1384
_refine_ls_wR_factor_ref 0.1482
_reflns_number_gt 4831
_reflns_number_total 6381
_reflns_threshold_expression >2sigma(I)
_cod_data_source_file om2010029_si_001.cif
_cod_data_source_block b226
_cod_depositor_comments
;
The following automatic conversions were performed:

'_symmetry_cell_setting' value 'Monoclinic' changed to 'monoclinic'
according to /home/saulius/struct/CIF-dictionaries/cif_core.dic
dictionary named 'cif_core.dic' version 2.4.1 from
2010-06-29.

'_exptl_absorpt_correction_type' value 'Multi-scan'
changed to 'multi-scan' according to
/home/saulius/struct/CIF-dictionaries/cif_core.dic dictionary named
'cif_core.dic' version 2.4.1 from 2010-06-29.

Automatic conversion script
Id: cif_fix_values 1715 2011-07-08 13:25:40Z adriana 

The following automatic conversions were performed:

'_exptl_crystal_density_meas' value 'Not Measured' was changed to '?'
- the value is perceived as not measured.

Automatic conversion script
Id: cif_fix_values 3008 2015-01-20 13:52:24Z robertas 
;
_cod_original_sg_symbol_H-M P2(1)/c
_cod_database_code 4068007

loop_
_symmetry_equiv_pos_as_xyz
'x, y, z'
'-x, y+1/2, -z+1/2'
'-x, -y, -z'
'x, -y-1/2, z-1/2'

loop_
_atom_site_label
_atom_site_type_symbol
_atom_site_fract_x
_atom_site_fract_y
_atom_site_fract_z
_atom_site_U_iso_or_equiv
_atom_site_adp_type
_atom_site_occupancy
_atom_site_symmetry_multiplicity
_atom_site_calc_flag
_atom_site_refinement_flags
Pd1 Pd 0.28303(3) 0.62219(3) 0.282709(19) 0.02577(15) Uani 1 1 d .
F1 F 0.3134(3) 0.7593(3) 0.08324(17) 0.0536(10) Uani 1 1 d .
F2 F 0.4684(3) 0.7076(3) 0.09331(15) 0.0450(8) Uani 1 1 d .
F3 F 0.4371(3) 0.8364(3) 0.14730(17) 0.0524(9) Uani 1 1 d .
F4 F 0.1820(6) 0.4003(4) 0.4333(3) 0.144(3) Uani 1 1 d .
F5 F 0.0839(3) 0.5092(4) 0.4596(2) 0.0965(17) Uani 1 1 d .
F6 F 0.2434(4) 0.5227(5) 0.4906(2) 0.116(2) Uani 1 1 d .
O1 O 0.2612(3) 0.5469(3) 0.36430(17) 0.0364(9) Uani 1 1 d .
O2 O 0.1008(4) 0.5974(4) 0.3501(2) 0.0646(14) Uani 1 1 d .
O3 O 0.3080(3) 0.6958(3) 0.20280(17) 0.0339(9) Uani 1 1 d .
O4 O 0.4608(3) 0.6233(3) 0.2067(2) 0.0511(11) Uani 1 1 d .
N1 N 0.1047(3) 0.5428(3) 0.1809(2) 0.0295(10) Uani 1 1 d .
N2 N 0.2144(3) 0.4240(3) 0.2163(2) 0.0270(9) Uani 1 1 d .
N3 N 0.4453(3) 0.7213(3) 0.3921(2) 0.0320(10) Uani 1 1 d .
N4 N 0.4820(3) 0.8078(3) 0.4189(2) 0.0356(11) Uani 1 1 d .
N5 N 0.4213(3) 0.8749(3) 0.3819(2) 0.0330(10) Uani 1 1 d .
C1 C 0.1953(4) 0.5223(4) 0.2225(2) 0.0270(12) Uani 1 1 d .
C2 C 0.0651(4) 0.4561(4) 0.1478(3) 0.0316(12) Uani 1 1 d .
C3 C -0.0245(5) 0.4371(4) 0.1002(3) 0.0385(14) Uani 1 1 d .
H3 H -0.0729 0.4886 0.0848 0.046 Uiso 1 1 calc R
C4 C -0.0393(5) 0.3421(5) 0.0771(3) 0.0437(15) Uani 1 1 d .
H4 H -0.0993 0.3273 0.0446 0.052 Uiso 1 1 calc R
C5 C 0.0307(5) 0.2654(5) 0.0994(3) 0.0459(16) Uani 1 1 d .
H5 H 0.0175 0.2001 0.0816 0.055 Uiso 1 1 calc R
C6 C 0.1191(5) 0.2826(4) 0.1469(3) 0.0375(14) Uani 1 1 d .
H6 H 0.1665 0.2304 0.1627 0.045 Uiso 1 1 calc R
C7 C 0.1353(4) 0.3802(4) 0.1704(2) 0.0304(12) Uani 1 1 d .
C8 C 0.0591(4) 0.6443(4) 0.1727(3) 0.0328(13) Uani 1 1 d .
H8 H 0.1074 0.6892 0.2030 0.039 Uiso 1 1 calc R
C9 C -0.0439(5) 0.6481(4) 0.1940(3) 0.0398(14) Uani 1 1 d .
H9A H -0.0943 0.6062 0.1648 0.060 Uiso 1 1 calc R
H9B H -0.0688 0.7173 0.1919 0.060 Uiso 1 1 calc R
H9C H -0.0346 0.6233 0.2389 0.060 Uiso 1 1 calc R
C10 C 0.0541(5) 0.6831(4) 0.1041(3) 0.0389(14) Uani 1 1 d .
H10A H 0.1232 0.6812 0.0945 0.058 Uiso 1 1 calc R
H10B H 0.0287 0.7522 0.1009 0.058 Uiso 1 1 calc R
H10C H 0.0073 0.6411 0.0727 0.058 Uiso 1 1 calc R
C11 C 0.3124(4) 0.3773(4) 0.2493(3) 0.0337(12) Uani 1 1 d .
H11 H 0.3512 0.4296 0.2788 0.040 Uiso 1 1 calc R
C12 C 0.3768(5) 0.3528(5) 0.2012(3) 0.0460(16) Uani 1 1 d .
H12A H 0.3406 0.3036 0.1698 0.069 Uiso 1 1 calc R
H12B H 0.4429 0.3250 0.2242 0.069 Uiso 1 1 calc R
H12C H 0.3890 0.4137 0.1779 0.069 Uiso 1 1 calc R
C13 C 0.2940(5) 0.2917(5) 0.2935(3) 0.0453(16) Uani 1 1 d .
H13A H 0.2555 0.3165 0.3253 0.068 Uiso 1 1 calc R
H13B H 0.3605 0.2647 0.3167 0.068 Uiso 1 1 calc R
H13C H 0.2543 0.2388 0.2670 0.068 Uiso 1 1 calc R
C14 C 0.3631(4) 0.7306(4) 0.3401(2) 0.0285(12) Uani 1 1 d .
C15 C 0.3489(4) 0.8319(4) 0.3340(3) 0.0295(12) Uani 1 1 d .
C16 C 0.2723(4) 0.8888(4) 0.2868(3) 0.0326(12) Uani 1 1 d .
C17 C 0.3008(5) 0.9617(4) 0.2464(3) 0.0389(14) Uani 1 1 d .
H17 H 0.3712 0.9804 0.2516 0.047 Uiso 1 1 calc R
C18 C 0.2267(5) 1.0068(5) 0.1988(3) 0.0454(16) Uani 1 1 d .
H18 H 0.2468 1.0565 0.1716 0.054 Uiso 1 1 calc R
C19 C 0.1241(5) 0.9812(5) 0.1899(3) 0.0485(16) Uani 1 1 d .
H19 H 0.0741 1.0124 0.1566 0.058 Uiso 1 1 calc R
C20 C 0.0944(5) 0.9094(4) 0.2301(3) 0.0423(15) Uani 1 1 d .
H20 H 0.0237 0.8919 0.2249 0.051 Uiso 1 1 calc R
C21 C 0.1681(4) 0.8634(4) 0.2777(3) 0.0361(13) Uani 1 1 d .
H21 H 0.1475 0.8137 0.3047 0.043 Uiso 1 1 calc R
C22 C 0.4973(5) 0.6271(4) 0.4183(3) 0.0369(13) Uani 1 1 d .
H22 H 0.4468 0.5710 0.4066 0.044 Uiso 1 1 calc R
C23 C 0.5864(5) 0.6076(5) 0.3863(3) 0.0486(16) Uani 1 1 d .
H23A H 0.5620 0.6078 0.3387 0.073 Uiso 1 1 calc R
H23B H 0.6169 0.5424 0.4004 0.073 Uiso 1 1 calc R
H23C H 0.6385 0.6601 0.3989 0.073 Uiso 1 1 calc R
C24 C 0.5290(5) 0.6323(5) 0.4924(3) 0.0496(16) Uani 1 1 d .
H24A H 0.5763 0.6887 0.5050 0.074 Uiso 1 1 calc R
H24B H 0.5637 0.5700 0.5092 0.074 Uiso 1 1 calc R
H24C H 0.4676 0.6417 0.5107 0.074 Uiso 1 1 calc R
C25 C 0.4348(4) 0.9800(4) 0.4021(3) 0.0347(13) Uani 1 1 d .
H25A H 0.4288 1.0226 0.3627 0.042 Uiso 1 1 calc R
H25B H 0.5049 0.9893 0.4294 0.042 Uiso 1 1 calc R
C26 C 0.3554(4) 1.0133(4) 0.4405(2) 0.0282(12) Uani 1 1 d .
C27 C 0.3164(4) 1.1092(4) 0.4332(3) 0.0366(13) Uani 1 1 d .
H27 H 0.3349 1.1523 0.4015 0.044 Uiso 1 1 calc R
C28 C 0.2508(5) 1.1433(4) 0.4713(3) 0.0417(15) Uani 1 1 d .
H28 H 0.2253 1.2099 0.4661 0.050 Uiso 1 1 calc R
C29 C 0.2222(5) 1.0825(5) 0.5163(3) 0.0413(14) Uani 1 1 d .
H29 H 0.1774 1.1067 0.5427 0.050 Uiso 1 1 calc R
C30 C 0.2583(5) 0.9861(5) 0.5235(3) 0.0400(14) Uani 1 1 d .
H30 H 0.2372 0.9429 0.5542 0.048 Uiso 1 1 calc R
C31 C 0.3252(4) 0.9516(4) 0.4861(3) 0.0370(13) Uani 1 1 d .
H31 H 0.3506 0.8850 0.4917 0.044 Uiso 1 1 calc R
C32 C 0.3912(4) 0.6763(4) 0.1866(2) 0.0269(12) Uani 1 1 d .
C33 C 0.4013(4) 0.7455(4) 0.1267(3) 0.0374(14) Uani 1 1 d .
C34 C 0.1809(4) 0.5548(4) 0.3761(3) 0.0307(12) Uani 1 1 d .
C35 C 0.1705(5) 0.4970(6) 0.4400(3) 0.0534(18) Uani 1 1 d .

loop_
_atom_site_aniso_label
_atom_site_aniso_U_11
_atom_site_aniso_U_22
_atom_site_aniso_U_33
_atom_site_aniso_U_23
_atom_site_aniso_U_13
_atom_site_aniso_U_12
Pd1 0.0252(2) 0.0241(2) 0.0284(2) -0.00099(17) 0.00649(17) -0.00107(17)
F1 0.039(2) 0.070(3) 0.048(2) 0.0235(18) 0.0023(18) 0.0014(18)
F2 0.045(2) 0.052(2) 0.0416(18) 0.0013(16) 0.0190(17) 0.0007(17)
F3 0.067(3) 0.0348(19) 0.060(2) 0.0000(16) 0.024(2) -0.0074(17)
F4 0.264(9) 0.060(3) 0.147(5) 0.048(3) 0.135(6) 0.033(4)
F5 0.065(3) 0.153(5) 0.084(3) 0.052(3) 0.043(3) 0.026(3)
F6 0.084(4) 0.206(7) 0.054(3) 0.038(4) 0.006(3) -0.013(4)
O1 0.041(3) 0.036(2) 0.028(2) 0.0019(16) 0.000(2) -0.0036(18)
O2 0.047(3) 0.087(4) 0.065(3) 0.023(3) 0.024(3) 0.013(3)
O3 0.035(2) 0.031(2) 0.036(2) 0.0066(16) 0.0081(19) 0.0015(17)
O4 0.048(3) 0.062(3) 0.046(3) 0.012(2) 0.017(2) 0.014(2)
N1 0.026(2) 0.031(2) 0.030(2) -0.0023(19) 0.003(2) 0.0025(19)
N2 0.025(2) 0.024(2) 0.031(2) 0.0022(19) 0.004(2) 0.0024(19)
N3 0.030(3) 0.032(3) 0.033(2) -0.005(2) 0.007(2) -0.003(2)
N4 0.029(3) 0.039(3) 0.039(3) -0.003(2) 0.006(2) -0.004(2)
N5 0.031(2) 0.028(2) 0.042(3) -0.002(2) 0.012(2) -0.002(2)
C1 0.025(3) 0.027(3) 0.030(3) -0.001(2) 0.008(2) -0.003(2)
C2 0.028(3) 0.036(3) 0.032(3) 0.003(2) 0.007(3) 0.000(2)
C3 0.037(3) 0.043(4) 0.034(3) -0.004(3) 0.003(3) -0.003(3)
C4 0.046(4) 0.050(4) 0.034(3) -0.005(3) 0.005(3) -0.009(3)
C5 0.057(4) 0.037(3) 0.044(4) -0.011(3) 0.012(3) -0.021(3)
C6 0.044(4) 0.030(3) 0.039(3) 0.001(2) 0.012(3) -0.005(3)
C7 0.036(3) 0.030(3) 0.026(3) 0.000(2) 0.007(2) -0.006(3)
C8 0.035(3) 0.028(3) 0.034(3) -0.001(2) 0.004(3) 0.007(2)
C9 0.037(3) 0.045(4) 0.037(3) -0.002(3) 0.008(3) 0.010(3)
C10 0.039(3) 0.037(3) 0.039(3) 0.005(3) 0.003(3) 0.008(3)
C11 0.026(3) 0.036(3) 0.038(3) 0.010(3) 0.005(3) 0.008(2)
C12 0.040(4) 0.048(4) 0.052(4) 0.009(3) 0.015(3) 0.011(3)
C13 0.035(3) 0.046(4) 0.052(4) 0.021(3) 0.002(3) 0.006(3)
C14 0.028(3) 0.029(3) 0.029(3) -0.002(2) 0.008(3) -0.001(2)
C15 0.026(3) 0.032(3) 0.033(3) -0.004(2) 0.011(3) -0.006(2)
C16 0.038(3) 0.029(3) 0.034(3) -0.003(2) 0.015(3) 0.005(2)
C17 0.038(3) 0.031(3) 0.050(4) 0.003(3) 0.014(3) 0.003(3)
C18 0.051(4) 0.036(3) 0.054(4) 0.014(3) 0.021(3) 0.010(3)
C19 0.055(4) 0.044(4) 0.044(4) 0.003(3) 0.005(3) 0.016(3)
C20 0.036(3) 0.040(3) 0.052(4) -0.003(3) 0.010(3) 0.005(3)
C21 0.038(3) 0.031(3) 0.039(3) -0.001(2) 0.007(3) 0.004(3)
C22 0.039(3) 0.032(3) 0.036(3) 0.001(3) 0.001(3) 0.003(3)
C23 0.059(4) 0.043(4) 0.046(4) 0.008(3) 0.015(3) 0.022(3)
C24 0.054(4) 0.050(4) 0.043(3) 0.003(3) 0.004(3) 0.011(3)
C25 0.039(3) 0.027(3) 0.038(3) -0.004(2) 0.008(3) -0.010(2)
C26 0.028(3) 0.030(3) 0.024(3) -0.001(2) -0.001(2) -0.006(2)
C27 0.037(3) 0.032(3) 0.037(3) 0.001(2) 0.000(3) -0.006(3)
C28 0.035(3) 0.035(3) 0.051(4) -0.002(3) 0.000(3) 0.003(3)
C29 0.033(3) 0.051(4) 0.040(3) -0.011(3) 0.006(3) -0.004(3)
C30 0.037(3) 0.050(4) 0.034(3) 0.003(3) 0.008(3) -0.003(3)
C31 0.038(3) 0.032(3) 0.040(3) 0.001(2) 0.006(3) -0.001(3)
C32 0.014(3) 0.036(3) 0.030(3) -0.013(2) 0.005(2) 0.002(2)
C33 0.030(3) 0.045(4) 0.038(3) -0.001(3) 0.009(3) 0.003(3)
C34 0.025(3) 0.024(3) 0.036(3) -0.001(2) -0.007(3) 0.007(2)
C35 0.043(4) 0.080(5) 0.040(4) 0.012(3) 0.015(3) 0.008(4)

loop_
_atom_type_symbol
_atom_type_description
_atom_type_scat_dispersion_real
_atom_type_scat_dispersion_imag
_atom_type_scat_source
C C 0.0033 0.0016 'International Tables Vol C Tables 4.2.6.8 and 6.1.1.4'
H H 0.0000 0.0000 'International Tables Vol C Tables 4.2.6.8 and 6.1.1.4'
N N 0.0061 0.0033 'International Tables Vol C Tables 4.2.6.8 and 6.1.1.4'
O O 0.0106 0.0060 'International Tables Vol C Tables 4.2.6.8 and 6.1.1.4'
F F 0.0171 0.0103 'International Tables Vol C Tables 4.2.6.8 and 6.1.1.4'
Pd Pd -0.9988 1.0072 'International Tables Vol C Tables 4.2.6.8 and 6.1.1.4'

loop_
_geom_angle_atom_site_label_1
_geom_angle_atom_site_label_2
_geom_angle_atom_site_label_3
_geom_angle
C1 Pd1 O3 88.84(18)
C1 Pd1 C14 175.6(2)
O3 Pd1 C14 89.15(18)
C1 Pd1 O1 91.74(17)
O3 Pd1 O1 178.71(16)
C14 Pd1 O1 90.36(18)
C34 O1 Pd1 115.9(4)
C32 O3 Pd1 115.7(3)
C1 N1 C2 109.9(4)
C1 N1 C8 123.0(4)
C2 N1 C8 127.1(4)
C1 N2 C7 110.3(4)
C1 N2 C11 122.2(4)
C7 N2 C11 127.2(4)
N4 N3 C14 114.4(4)
N4 N3 C22 118.8(4)
C14 N3 C22 126.8(4)
N3 N4 N5 102.6(4)
N4 N5 C15 112.8(4)
N4 N5 C25 117.1(4)
C15 N5 C25 129.8(5)
N2 C1 N1 107.1(4)
N2 C1 Pd1 127.4(4)
N1 C1 Pd1 125.5(4)
C7 C2 N1 106.5(4)
C7 C2 C3 120.9(5)
N1 C2 C3 132.6(5)
C4 C3 C2 117.3(6)
C3 C4 C5 122.2(6)
C6 C5 C4 121.3(5)
C5 C6 C7 116.8(5)
C2 C7 N2 106.2(4)
C2 C7 C6 121.4(5)
N2 C7 C6 132.4(5)
N1 C8 C10 110.9(4)
N1 C8 C9 111.5(4)
C10 C8 C9 113.9(5)
N2 C11 C12 110.5(4)
N2 C11 C13 111.3(4)
C12 C11 C13 115.8(5)
C15 C14 N3 103.5(4)
C15 C14 Pd1 127.3(4)
N3 C14 Pd1 129.1(4)
N5 C15 C14 106.7(5)
N5 C15 C16 123.8(5)
C14 C15 C16 129.5(5)
C17 C16 C21 118.4(5)
C17 C16 C15 122.1(5)
C21 C16 C15 119.3(5)
C18 C17 C16 120.0(6)
C19 C18 C17 121.3(6)
C18 C19 C20 119.4(6)
C21 C20 C19 119.6(6)
C20 C21 C16 121.2(6)
N3 C22 C23 109.2(5)
N3 C22 C24 110.1(5)
C23 C22 C24 113.0(5)
N5 C25 C26 112.1(4)
C27 C26 C31 118.2(5)
C27 C26 C25 120.0(5)
C31 C26 C25 121.7(5)
C26 C27 C28 120.8(5)
C29 C28 C27 120.5(6)
C28 C29 C30 119.7(6)
C29 C30 C31 120.2(6)
C30 C31 C26 120.5(5)
O4 C32 O3 134.8(6)
O4 C32 C33 116.3(5)
O3 C32 C33 108.8(5)
F1 C33 F3 107.0(5)
F1 C33 F2 106.1(4)
F3 C33 F2 106.3(5)
F1 C33 C32 114.3(5)
F3 C33 C32 111.0(4)
F2 C33 C32 111.6(4)
O1 C34 O2 134.6(6)
O1 C34 C35 113.1(5)
O2 C34 C35 112.2(5)
F5 C35 F4 106.6(7)
F5 C35 F6 105.0(6)
F4 C35 F6 105.1(7)
F5 C35 C34 116.6(6)
F4 C35 C34 110.9(6)
F6 C35 C34 111.8(6)

loop_
_geom_bond_atom_site_label_1
_geom_bond_atom_site_label_2
_geom_bond_distance
Pd1 C1 2.025(5)
Pd1 O3 2.028(4)
Pd1 C14 2.031(5)
Pd1 O1 2.055(4)
F1 C33 1.329(6)
F2 C33 1.343(6)
F3 C33 1.342(7)
F4 C35 1.312(9)
F5 C35 1.310(7)
F6 C35 1.318(8)
O1 C34 1.148(6)
O2 C34 1.227(7)
O3 C32 1.249(6)
O4 C32 1.169(6)
N1 C1 1.353(6)
N1 C2 1.393(7)
N1 C8 1.481(6)
N2 C1 1.349(7)
N2 C7 1.391(7)
N2 C11 1.475(6)
N3 N4 1.331(6)
N3 C14 1.371(7)
N3 C22 1.484(7)
N4 N5 1.335(6)
N5 C15 1.359(7)
N5 C25 1.467(7)
C2 C7 1.390(7)
C2 C3 1.401(7)
C3 C4 1.359(8)
C4 C5 1.394(9)
C5 C6 1.385(8)
C6 C7 1.394(7)
C8 C10 1.515(7)
C8 C9 1.525(8)
C11 C12 1.489(8)
C11 C13 1.524(7)
C14 C15 1.370(7)
C15 C16 1.469(8)
C16 C17 1.395(8)
C16 C21 1.396(8)
C17 C18 1.379(8)
C18 C19 1.377(9)
C19 C20 1.388(9)
C20 C21 1.381(8)
C22 C23 1.501(8)
C22 C24 1.519(8)
C25 C26 1.523(7)
C26 C27 1.378(7)
C26 C31 1.384(7)
C27 C28 1.379(8)
C28 C29 1.358(8)
C29 C30 1.372(8)
C30 C31 1.382(8)
C32 C33 1.586(8)
C34 C35 1.576(8)
